data_7025887
loop_
_publ_author_name
'Wang, Jiao'
'Pan, Yingli'
'Chen, Jiangfang'
'Gu, Jiansheng'
'Zhang, Yong'
'Jia, Dingxian'

_publ_section_title
;
 Investigating metal size effects in the Ln/As/Se/amine (Ln = lanthanide
 excluding Pm, amine = en, dien, en+trien) systems: solvothermal syntheses
 and characterizations of lanthanide selenidoarsenates.
;
_journal_issue 30
_journal_name_full 'Dalton transactions (Cambridge, England : 2003)'
_journal_page_first 7066
_journal_page_last 7072
_journal_paper_doi 10.1039/c0dt00040j
_journal_volume 39
_journal_year 2010
_chemical_formula_moiety 'C9 H36 As Gd N9 Se4'
_chemical_formula_sum 'C9 H36 As Gd N9 Se4'
_chemical_formula_weight 818.48
_chemical_name_systematic
;
?
;
_space_group_IT_number 14
_symmetry_cell_setting monoclinic
_symmetry_Int_Tables_number 14
_symmetry_space_group_name_Hall '-P 2yn'
_symmetry_space_group_name_H-M 'P 1 21/n 1'
_atom_sites_solution_hydrogens geom
_atom_sites_solution_primary direct
_atom_sites_solution_secondary difmap
_audit_creation_method SHELXL-97
_cell_angle_alpha 90.00
_cell_angle_beta 92.235(2)
_cell_angle_gamma 90.00
_cell_formula_units_Z 4
_cell_length_a 11.2363(4)
_cell_length_b 12.9565(4)
_cell_length_c 16.2341(6)
_cell_measurement_reflns_used 7653
_cell_measurement_temperature 223(2)
_cell_measurement_theta_max 25.35
_cell_measurement_theta_min 3.0
_cell_volume 2361.61(14)
_computing_cell_refinement CrystalClear
_computing_data_collection CrystalClear
_computing_data_reduction CrystalStructure
_computing_structure_refinement 'SHELXL-97 (Sheldrick, 1997)'
_computing_structure_solution 'SHELXS-97 (Sheldrick, 1990)'
_diffrn_ambient_temperature 223(2)
_diffrn_detector_area_resol_mean 14.63
_diffrn_measured_fraction_theta_full 0.993
_diffrn_measured_fraction_theta_max 0.993
_diffrn_measurement_device_type 'Rigaku Saturn'
_diffrn_measurement_method \w
_diffrn_radiation_monochromator graphite
_diffrn_radiation_source 'fine-focus sealed tube'
_diffrn_radiation_type MoK\a
_diffrn_radiation_wavelength 0.71073
_diffrn_reflns_av_R_equivalents 0.0267
_diffrn_reflns_av_sigmaI/netI 0.0383
_diffrn_reflns_limit_h_max 13
_diffrn_reflns_limit_h_min -10
_diffrn_reflns_limit_k_max 15
_diffrn_reflns_limit_k_min -15
_diffrn_reflns_limit_l_max 18
_diffrn_reflns_limit_l_min -19
_diffrn_reflns_number 9904
_diffrn_reflns_theta_full 25.35
_diffrn_reflns_theta_max 25.35
_diffrn_reflns_theta_min 3.14
_exptl_absorpt_coefficient_mu 10.376
_exptl_absorpt_correction_T_max 0.2192
_exptl_absorpt_correction_T_min 0.1468
_exptl_absorpt_correction_type multi-scan
_exptl_absorpt_process_details 'Jacobson, R. (1998) Private communication'
_exptl_crystal_colour Orange
_exptl_crystal_density_diffrn 2.302
_exptl_crystal_density_method 'not measured'
_exptl_crystal_description Prism
_exptl_crystal_F_000 1544
_exptl_crystal_size_max 0.30
_exptl_crystal_size_mid 0.25
_exptl_crystal_size_min 0.21
_refine_diff_density_max 0.794
_refine_diff_density_min -0.660
_refine_diff_density_rms 0.114
_refine_ls_extinction_coef 0.00066(6)
_refine_ls_extinction_expression Fc^*^=kFc[1+0.001xFc^2^\l^3^/sin(2\q)]^-1/4^
_refine_ls_extinction_method SHELXL
_refine_ls_goodness_of_fit_ref 1.086
_refine_ls_hydrogen_treatment constr
_refine_ls_matrix_type full
_refine_ls_number_parameters 222
_refine_ls_number_reflns 4307
_refine_ls_number_restraints 6
_refine_ls_restrained_S_all 1.092
_refine_ls_R_factor_all 0.0326
_refine_ls_R_factor_gt 0.0273
_refine_ls_shift/su_max 0.002
_refine_ls_shift/su_mean 0.000
_refine_ls_structure_factor_coef Fsqd
_refine_ls_weighting_details 'calc w=1/[\s^2^(Fo^2^)+(0.0223P)^2^+0.0000P] where P=(Fo^2^+2Fc^2^)/3'
_refine_ls_weighting_scheme calc
_refine_ls_wR_factor_gt 0.0545
_refine_ls_wR_factor_ref 0.0565
_reflns_number_gt 3931
_reflns_number_total 4307
_reflns_threshold_expression >2sigma(I)
_cod_data_source_file c0dt00040j.txt
_cod_data_source_block complex_1e
_cod_original_sg_symbol_H-M 'P 21/n'
_cod_database_code 7025887

loop_
_symmetry_equiv_pos_as_xyz
'x, y, z'
'-x+1/2, y+1/2, -z+1/2'
'-x, -y, -z'
'x-1/2, -y-1/2, z-1/2'

loop_
_atom_site_label
_atom_site_type_symbol
_atom_site_fract_x
_atom_site_fract_y
_atom_site_fract_z
_atom_site_U_iso_or_equiv
_atom_site_adp_type
_atom_site_occupancy
_atom_site_symmetry_multiplicity
_atom_site_calc_flag
_atom_site_refinement_flags
As1 As 0.50114(4) 0.72510(4) 0.80976(3) 0.01780(12) Uani 1 1 d .
Se1 Se 0.40984(5) 0.88406(4) 0.79783(3) 0.03239(14) Uani 1 1 d .
Se2 Se 0.36446(5) 0.61578(4) 0.86861(3) 0.02331(12) Uani 1 1 d .
Se3 Se 0.66938(5) 0.74046(4) 0.89540(3) 0.02817(13) Uani 1 1 d .
Se4 Se 0.55304(5) 0.65766(4) 0.68523(3) 0.02721(13) Uani 1 1 d .
Gd1 Gd 0.51850(2) 0.266510(17) 0.825323(13) 0.01639(8) Uani 1 1 d .
N1 N 0.5334(4) 0.2122(3) 0.6746(2) 0.0271(10) Uani 1 1 d .
H1A H 0.6111 0.2144 0.6609 0.032 Uiso 1 1 calc R
H1B H 0.5079 0.1459 0.6690 0.032 Uiso 1 1 calc R
N2 N 0.4250(4) 0.3978(3) 0.7270(2) 0.0270(10) Uani 1 1 d .
H2A H 0.3443 0.3916 0.7275 0.032 Uiso 1 1 calc R
H2B H 0.4444 0.4623 0.7452 0.032 Uiso 1 1 calc R
N3 N 0.3382(3) 0.3236(3) 0.9010(2) 0.0227(9) Uani 1 1 d .
H3A H 0.3596 0.3295 0.9555 0.027 Uiso 1 1 calc R
H3B H 0.3171 0.3876 0.8826 0.027 Uiso 1 1 calc R
N4 N 0.3482(4) 0.1421(3) 0.8081(2) 0.0294(10) Uani 1 1 d .
H4A H 0.3041 0.1580 0.7617 0.035 Uiso 1 1 calc R
H4B H 0.3769 0.0770 0.8025 0.035 Uiso 1 1 calc R
N5 N 0.5679(4) 0.1929(3) 0.9708(2) 0.0325(11) Uani 1 1 d D
N6 N 0.6376(4) 0.0986(3) 0.8240(2) 0.0260(10) Uani 1 1 d .
H6A H 0.5933 0.0508 0.7955 0.031 Uiso 1 1 calc R
H6B H 0.7043 0.1101 0.7953 0.031 Uiso 1 1 calc R
N7 N 0.7186(4) 0.3399(3) 0.7897(2) 0.0271(10) Uani 1 1 d .
H7A H 0.7764 0.2942 0.8058 0.033 Uiso 1 1 calc R
H7B H 0.7206 0.3465 0.7339 0.033 Uiso 1 1 calc R
N8 N 0.5774(3) 0.4200(3) 0.9145(2) 0.0208(9) Uani 1 1 d .
H8A H 0.5370 0.4768 0.8957 0.025 Uiso 1 1 calc R
H8B H 0.5559 0.4079 0.9671 0.025 Uiso 1 1 calc R
N9 N 0.9311(4) 0.4911(3) 0.1027(2) 0.0311(10) Uani 1 1 d D
H9A H 0.9319 0.5443 0.1387 0.037 Uiso 1 1 d RD
H9B H 0.8590 0.4612 0.0918 0.037 Uiso 1 1 d RD
C1 C 0.4623(6) 0.2788(4) 0.6165(3) 0.0465(17) Uani 1 1 d .
H1C H 0.4941 0.2728 0.5614 0.056 Uiso 1 1 calc R
H1D H 0.3798 0.2541 0.6134 0.056 Uiso 1 1 calc R
C2 C 0.4635(6) 0.3858(4) 0.6409(3) 0.0486(17) Uani 1 1 d .
H2C H 0.4102 0.4253 0.6036 0.058 Uiso 1 1 calc R
H2D H 0.5442 0.4136 0.6366 0.058 Uiso 1 1 calc R
C3 C 0.2311(5) 0.2558(3) 0.8935(3) 0.0262(11) Uani 1 1 d .
H3C H 0.1796 0.2779 0.8467 0.031 Uiso 1 1 calc R
H3D H 0.1857 0.2602 0.9437 0.031 Uiso 1 1 calc R
C4 C 0.2718(5) 0.1468(4) 0.8807(3) 0.0287(12) Uani 1 1 d .
H4C H 0.3168 0.1226 0.9299 0.034 Uiso 1 1 calc R
H4D H 0.2026 0.1016 0.8717 0.034 Uiso 1 1 calc R
C5A C 0.6848(8) 0.1345(6) 0.9695(5) 0.0292(17) Uani 0.50 1 d PD
C5B C 0.5870(9) 0.0779(6) 0.9685(5) 0.0292(17) Uani 0.50 1 d PD
C6 C 0.6748(5) 0.0530(4) 0.9044(3) 0.0395(15) Uani 1 1 d D
C7 C 0.7467(5) 0.4414(4) 0.8278(3) 0.0290(12) Uani 1 1 d .
H7C H 0.7060 0.4964 0.7964 0.035 Uiso 1 1 calc R
H7D H 0.8327 0.4541 0.8274 0.035 Uiso 1 1 calc R
C8 C 0.7066(4) 0.4411(4) 0.9145(3) 0.0266(12) Uani 1 1 d .
H8C H 0.7500 0.3880 0.9465 0.032 Uiso 1 1 calc R
H8D H 0.7236 0.5082 0.9402 0.032 Uiso 1 1 calc R
C9 C 0.9732(4) 0.5394(3) 0.0278(3) 0.0244(11) Uani 1 1 d .
H9C H 1.0330 0.5919 0.0427 0.029 Uiso 1 1 calc R
H9D H 0.9064 0.5738 -0.0016 0.029 Uiso 1 1 calc R

loop_
_atom_site_aniso_label
_atom_site_aniso_U_11
_atom_site_aniso_U_22
_atom_site_aniso_U_33
_atom_site_aniso_U_23
_atom_site_aniso_U_13
_atom_site_aniso_U_12
As1 0.0145(3) 0.0209(2) 0.0180(2) 0.0014(2) 0.00063(18) 0.0002(2)
Se1 0.0398(4) 0.0209(3) 0.0358(3) 0.0015(2) -0.0065(2) 0.0053(2)
Se2 0.0184(3) 0.0246(3) 0.0272(3) 0.0021(2) 0.0043(2) -0.0021(2)
Se3 0.0169(3) 0.0477(3) 0.0197(2) 0.0024(2) -0.0018(2) -0.0028(2)
Se4 0.0169(3) 0.0422(3) 0.0227(2) -0.0067(2) 0.0019(2) 0.0006(2)
Gd1 0.01323(13) 0.01847(13) 0.01749(12) -0.00277(9) 0.00093(9) 0.00051(9)
N1 0.028(3) 0.027(2) 0.026(2) -0.0042(18) 0.0035(18) -0.0010(19)
N2 0.031(3) 0.023(2) 0.027(2) -0.0053(18) 0.0028(19) 0.0047(19)
N3 0.021(2) 0.023(2) 0.025(2) -0.0008(17) -0.0005(17) 0.0018(18)
N4 0.024(3) 0.024(2) 0.040(2) -0.0103(19) -0.001(2) 0.0006(19)
N5 0.049(3) 0.028(2) 0.020(2) 0.0022(18) 0.001(2) 0.023(2)
N6 0.023(3) 0.027(2) 0.028(2) -0.0090(19) 0.0035(18) 0.0019(19)
N7 0.022(3) 0.037(2) 0.023(2) -0.0058(19) 0.0014(17) 0.001(2)
N8 0.020(2) 0.024(2) 0.0186(19) -0.0014(17) 0.0016(16) 0.0003(18)
N9 0.025(3) 0.035(2) 0.033(2) -0.001(2) 0.0065(19) 0.002(2)
C1 0.071(5) 0.046(4) 0.022(3) 0.002(3) -0.004(3) 0.015(3)
C2 0.079(5) 0.043(3) 0.024(3) 0.001(3) 0.005(3) 0.017(3)
C3 0.020(3) 0.031(3) 0.028(3) 0.000(2) -0.002(2) 0.000(2)
C4 0.021(3) 0.026(3) 0.038(3) 0.005(2) -0.006(2) -0.010(2)
C5A 0.031(5) 0.032(4) 0.024(3) 0.011(3) 0.001(3) 0.006(3)
C5B 0.031(5) 0.032(4) 0.024(3) 0.011(3) 0.001(3) 0.006(3)
C6 0.055(4) 0.031(3) 0.032(3) 0.006(2) 0.007(3) 0.019(3)
C7 0.022(3) 0.031(3) 0.035(3) 0.004(2) 0.001(2) -0.002(2)
C8 0.023(3) 0.026(3) 0.031(3) -0.003(2) -0.003(2) -0.006(2)
C9 0.017(3) 0.024(2) 0.032(3) 0.001(2) 0.002(2) 0.003(2)

loop_
_atom_type_symbol
_atom_type_description
_atom_type_scat_dispersion_real
_atom_type_scat_dispersion_imag
_atom_type_scat_source
C C 0.0033 0.0016 'International Tables Vol C Tables 4.2.6.8 and 6.1.1.4'
H H 0.0000 0.0000 'International Tables Vol C Tables 4.2.6.8 and 6.1.1.4'
N N 0.0061 0.0033 'International Tables Vol C Tables 4.2.6.8 and 6.1.1.4'
Gd Gd -0.1653 3.9035 'International Tables Vol C Tables 4.2.6.8 and 6.1.1.4'
Se Se -0.0929 2.2259 'International Tables Vol C Tables 4.2.6.8 and 6.1.1.4'
As As 0.0499 2.0058 'International Tables Vol C Tables 4.2.6.8 and 6.1.1.4'

loop_
_geom_angle_atom_site_label_1
_geom_angle_atom_site_label_2
_geom_angle_atom_site_label_3
_geom_angle
_geom_angle_site_symmetry_1
_geom_angle_site_symmetry_3
Se4 As1 Se1 113.14(3) . .
Se4 As1 Se3 109.40(3) . .
Se1 As1 Se3 108.93(3) . .
Se4 As1 Se2 108.94(3) . .
Se1 As1 Se2 106.27(3) . .
Se3 As1 Se2 110.10(2) . .
N4 Gd1 N3 67.59(12) . .
N4 Gd1 N7 153.78(12) . .
N3 Gd1 N7 137.70(12) . .
N4 Gd1 N2 93.75(13) . .
N3 Gd1 N2 77.80(12) . .
N7 Gd1 N2 87.36(13) . .
N4 Gd1 N8 138.52(12) . .
N3 Gd1 N8 71.82(12) . .
N7 Gd1 N8 67.70(12) . .
N2 Gd1 N8 85.70(12) . .
N4 Gd1 N6 81.35(13) . .
N3 Gd1 N6 133.25(12) . .
N7 Gd1 N6 81.23(13) . .
N2 Gd1 N6 140.47(11) . .
N8 Gd1 N6 123.26(12) . .
N4 Gd1 N1 78.18(13) . .
N3 Gd1 N1 129.12(13) . .
N7 Gd1 N1 78.03(12) . .
N2 Gd1 N1 67.85(12) . .
N8 Gd1 N1 137.49(12) . .
N6 Gd1 N1 72.78(12) . .
N4 Gd1 N5 90.03(14) . .
N3 Gd1 N5 79.10(13) . .
N7 Gd1 N5 100.74(14) . .
N2 Gd1 N5 153.10(12) . .
N8 Gd1 N5 74.09(12) . .
N6 Gd1 N5 66.43(12) . .
N1 Gd1 N5 138.79(12) . .
C1 N1 Gd1 113.2(3) . .
C1 N1 H1A 108.9 . .
Gd1 N1 H1A 108.9 . .
C1 N1 H1B 108.9 . .
Gd1 N1 H1B 108.9 . .
H1A N1 H1B 107.8 . .
C2 N2 Gd1 113.1(3) . .
C2 N2 H2A 109.0 . .
Gd1 N2 H2A 109.0 . .
C2 N2 H2B 109.0 . .
Gd1 N2 H2B 109.0 . .
H2A N2 H2B 107.8 . .
C3 N3 Gd1 116.6(3) . .
C3 N3 H3A 108.1 . .
Gd1 N3 H3A 108.1 . .
C3 N3 H3B 108.1 . .
Gd1 N3 H3B 108.1 . .
H3A N3 H3B 107.3 . .
C4 N4 Gd1 110.3(3) . .
C4 N4 H4A 109.6 . .
Gd1 N4 H4A 109.6 . .
C4 N4 H4B 109.6 . .
Gd1 N4 H4B 109.6 . .
H4A N4 H4B 108.1 . .
C5B N5 C5A 51.8(5) . .
C5B N5 Gd1 111.6(4) . .
C5A N5 Gd1 109.0(4) . .
C6 N6 Gd1 117.6(3) . .
C6 N6 H6A 107.9 . .
Gd1 N6 H6A 107.9 . .
C6 N6 H6B 107.9 . .
Gd1 N6 H6B 107.9 . .
H6A N6 H6B 107.2 . .
C7 N7 Gd1 114.5(3) . .
C7 N7 H7A 108.6 . .
Gd1 N7 H7A 108.6 . .
C7 N7 H7B 108.6 . .
Gd1 N7 H7B 108.6 . .
H7A N7 H7B 107.6 . .
C8 N8 Gd1 112.3(3) . .
C8 N8 H8A 109.1 . .
Gd1 N8 H8A 109.1 . .
C8 N8 H8B 109.1 . .
Gd1 N8 H8B 109.1 . .
H8A N8 H8B 107.9 . .
C9 N9 H9A 102.4 . .
C9 N9 H9B 109.7 . .
H9A N9 H9B 115.9 . .
C2 C1 N1 112.6(5) . .
C2 C1 H1C 109.1 . .
N1 C1 H1C 109.1 . .
C2 C1 H1D 109.1 . .
N1 C1 H1D 109.1 . .
H1C C1 H1D 107.8 . .
C1 C2 N2 111.0(5) . .
C1 C2 H2C 109.4 . .
N2 C2 H2C 109.4 . .
C1 C2 H2D 109.4 . .
N2 C2 H2D 109.4 . .
H2C C2 H2D 108.0 . .
N3 C3 C4 108.5(4) . .
N3 C3 H3C 110.0 . .
C4 C3 H3C 110.0 . .
N3 C3 H3D 110.0 . .
C4 C3 H3D 110.0 . .
H3C C3 H3D 108.4 . .
N4 C4 C3 109.7(4) . .
N4 C4 H4C 109.7 . .
C3 C4 H4C 109.7 . .
N4 C4 H4D 109.7 . .
C3 C4 H4D 109.7 . .
H4C C4 H4D 108.2 . .
C6 C5A N5 108.8(6) . .
C6 C5B N5 109.2(6) . .
N6 C6 C5A 110.7(5) . .
N6 C6 C5B 110.9(5) . .
C5A C6 C5B 52.4(5) . .
N7 C7 C8 108.9(4) . .
N7 C7 H7C 109.9 . .
C8 C7 H7C 109.9 . .
N7 C7 H7D 109.9 . .
C8 C7 H7D 109.9 . .
H7C C7 H7D 108.3 . .
N8 C8 C7 109.4(4) . .
N8 C8 H8C 109.8 . .
C7 C8 H8C 109.8 . .
N8 C8 H8D 109.8 . .
C7 C8 H8D 109.8 . .
H8C C8 H8D 108.2 . .
N9 C9 C9 111.0(5) . 3_765
N9 C9 H9C 109.4 . .
C9 C9 H9C 109.4 3_765 .
N9 C9 H9D 109.4 . .
C9 C9 H9D 109.4 3_765 .
H9C C9 H9D 108.0 . .

loop_
_geom_bond_atom_site_label_1
_geom_bond_atom_site_label_2
_geom_bond_distance
_geom_bond_site_symmetry_2
As1 Se4 2.2983(6) .
As1 Se1 2.3056(7) .
As1 Se3 2.3110(7) .
As1 Se2 2.3221(7) .
Gd1 N4 2.509(4) .
Gd1 N3 2.521(4) .
Gd1 N7 2.529(4) .
Gd1 N2 2.532(4) .
Gd1 N8 2.533(3) .
Gd1 N6 2.555(4) .
Gd1 N1 2.557(4) .
Gd1 N5 2.587(4) .
N1 C1 1.488(6) .
N1 H1A 0.9100 .
N1 H1B 0.9100 .
N2 C2 1.488(6) .
N2 H2A 0.9100 .
N2 H2B 0.9100 .
N3 C3 1.491(6) .
N3 H3A 0.9100 .
N3 H3B 0.9100 .
N4 C4 1.485(6) .
N4 H4A 0.9100 .
N4 H4B 0.9100 .
N5 C5B 1.507(7) .
N5 C5A 1.516(7) .
N6 C6 1.479(6) .
N6 H6A 0.9100 .
N6 H6B 0.9100 .
N7 C7 1.482(6) .
N7 H7A 0.9100 .
N7 H7B 0.9100 .
N8 C8 1.478(6) .
N8 H8A 0.9100 .
N8 H8B 0.9100 .
N9 C9 1.462(5) .
N9 H9A 0.9046 .
N9 H9B 0.9077 .
C1 C2 1.442(7) .
C1 H1C 0.9800 .
C1 H1D 0.9800 .
C2 H2C 0.9800 .
C2 H2D 0.9800 .
C3 C4 1.501(6) .
C3 H3C 0.9800 .
C3 H3D 0.9800 .
C4 H4C 0.9800 .
C4 H4D 0.9800 .
C5A C6 1.494(7) .
C5B C6 1.496(7) .
C7 C8 1.494(6) .
C7 H7C 0.9800 .
C7 H7D 0.9800 .
C8 H8C 0.9800 .
C8 H8D 0.9800 .
C9 C9 1.504(8) 3_765
C9 H9C 0.9800 .
C9 H9D 0.9800 .

loop_
_geom_hbond_atom_site_label_D
_geom_hbond_atom_site_label_H
_geom_hbond_atom_site_label_A
_geom_hbond_distance_DH
_geom_hbond_distance_HA
_geom_hbond_distance_DA
_geom_hbond_angle_DHA
_geom_hbond_site_symmetry_A
N1 H1A Se3 0.91 2.69 3.588(4) 171.9 2_646
N1 H1B N9 0.91 2.23 3.085(5) 156.1 4_566
N2 H2A Se1 0.91 2.87 3.772(4) 170.8 2_546
N2 H2B Se2 0.91 2.99 3.721(4) 138.9 .
N2 H2B Se4 0.91 2.99 3.734(4) 140.2 .
N3 H3A Se3 0.91 2.62 3.411(4) 146.2 3_667
N4 H4A Se2 0.91 2.84 3.678(4) 154.2 2_546
N4 H4B Se1 0.91 2.53 3.420(4) 166.8 1_545
N6 H6A Se1 0.91 2.99 3.791(4) 148.2 1_545
N6 H6B Se4 0.91 2.80 3.568(4) 142.7 2_646
N7 H7A Se4 0.91 2.61 3.499(4) 166.5 2_646
N7 H7B Se3 0.91 2.83 3.545(4) 136.1 2_646
N8 H8A Se2 0.91 2.67 3.545(4) 161.7 .
N8 H8B Se2 0.91 2.80 3.587(3) 145.8 3_667
N9 H9B Se2 0.91 2.80 3.644(4) 155.2 3_666

loop_
_geom_torsion_atom_site_label_1
_geom_torsion_atom_site_label_2
_geom_torsion_atom_site_label_3
_geom_torsion_atom_site_label_4
_geom_torsion
N4 Gd1 N1 C1 89.6(4)
N3 Gd1 N1 C1 41.9(4)
N7 Gd1 N1 C1 -101.5(4)
N2 Gd1 N1 C1 -9.4(4)
N8 Gd1 N1 C1 -65.1(4)
N6 Gd1 N1 C1 174.1(4)
N5 Gd1 N1 C1 165.8(4)
N4 Gd1 N2 C2 -93.2(4)
N3 Gd1 N2 C2 -159.3(4)
N7 Gd1 N2 C2 60.5(4)
N8 Gd1 N2 C2 128.4(4)
N6 Gd1 N2 C2 -12.3(4)
N1 Gd1 N2 C2 -17.6(3)
N5 Gd1 N2 C2 169.3(4)
N4 Gd1 N3 C3 -1.1(3)
N7 Gd1 N3 C3 170.3(3)
N2 Gd1 N3 C3 98.2(3)
N8 Gd1 N3 C3 -172.3(3)
N6 Gd1 N3 C3 -53.4(4)
N1 Gd1 N3 C3 50.5(3)
N5 Gd1 N3 C3 -95.7(3)
N3 Gd1 N4 C4 -27.9(3)
N7 Gd1 N4 C4 165.3(3)
N2 Gd1 N4 C4 -103.0(3)
N8 Gd1 N4 C4 -15.3(4)
N6 Gd1 N4 C4 116.4(3)
N1 Gd1 N4 C4 -169.5(3)
N5 Gd1 N4 C4 50.3(3)
N4 Gd1 N5 C5B 55.2(5)
N3 Gd1 N5 C5B 122.4(5)
N7 Gd1 N5 C5B -100.7(5)
N2 Gd1 N5 C5B 153.6(5)
N8 Gd1 N5 C5B -163.6(5)
N6 Gd1 N5 C5B -25.3(4)
N1 Gd1 N5 C5B -16.7(5)
N4 Gd1 N5 C5A 110.7(4)
N3 Gd1 N5 C5A 177.9(4)
N7 Gd1 N5 C5A -45.2(4)
N2 Gd1 N5 C5A -150.9(4)
N8 Gd1 N5 C5A -108.1(4)
N6 Gd1 N5 C5A 30.2(4)
N1 Gd1 N5 C5A 38.8(5)
N4 Gd1 N6 C6 -96.5(4)
N3 Gd1 N6 C6 -48.8(4)
N7 Gd1 N6 C6 103.2(4)
N2 Gd1 N6 C6 178.1(3)
N8 Gd1 N6 C6 47.2(4)
N1 Gd1 N6 C6 -176.7(4)
N5 Gd1 N6 C6 -2.7(4)
N4 Gd1 N7 C7 168.0(3)
N3 Gd1 N7 C7 6.3(4)
N2 Gd1 N7 C7 74.9(3)
N8 Gd1 N7 C7 -11.5(3)
N6 Gd1 N7 C7 -143.1(3)
N1 Gd1 N7 C7 142.8(3)
N5 Gd1 N7 C7 -79.3(3)
N4 Gd1 N8 C8 161.0(3)
N3 Gd1 N8 C8 173.2(3)
N7 Gd1 N8 C8 -19.3(3)
N2 Gd1 N8 C8 -108.2(3)
N6 Gd1 N8 C8 42.9(3)
N1 Gd1 N8 C8 -58.1(4)
N5 Gd1 N8 C8 89.7(3)
Gd1 N1 C1 C2 37.0(6)
N1 C1 C2 N2 -54.2(7)
Gd1 N2 C2 C1 44.3(6)
Gd1 N3 C3 C4 29.2(4)
Gd1 N4 C4 C3 55.4(4)
N3 C3 C4 N4 -55.4(5)
C5B N5 C5A C6 46.7(6)
Gd1 N5 C5A C6 -56.2(7)
C5A N5 C5B C6 -46.7(6)
Gd1 N5 C5B C6 51.1(7)
Gd1 N6 C6 C5A -25.9(6)
Gd1 N6 C6 C5B 30.5(6)
N5 C5A C6 N6 54.4(8)
N5 C5A C6 C5B -46.6(6)
N5 C5B C6 N6 -53.4(8)
N5 C5B C6 C5A 47.1(6)
Gd1 N7 C7 C8 40.5(5)
Gd1 N8 C8 C7 48.2(4)
N7 C7 C8 N8 -58.6(5)
